data_7101763
loop_
_publ_author_name
'Katz, Jeffrey L'
'Geller, Bram J'
'Foster, Peter D'

_publ_section_title
;
 Oxacalixarenes and oxacyclophanes containing 1,8-naphthyridines: a new
 class of molecular tweezers with concave-surface functionality.
;
_journal_issue 10
_journal_name_full 'Chemical communications (Cambridge, England)'
_journal_page_first 1026
_journal_page_last 1028
_journal_paper_doi 10.1039/b615336d
_journal_year 2007
_chemical_formula_moiety 'C40 H26 N6 O4'
_chemical_formula_sum 'C40 H26 N6 O4'
_chemical_formula_weight 654.67
_chemical_melting_point_gt 533
_chemical_name_common 'compound 7'
_chemical_name_systematic
;
?
;
_space_group_IT_number 14
_symmetry_cell_setting monoclinic
_symmetry_space_group_name_Hall '-P 2yn'
_symmetry_space_group_name_H-M 'P 1 21/n 1'
_atom_sites_solution_hydrogens geom
_atom_sites_solution_primary direct
_atom_sites_solution_secondary difmap
_audit_creation_method SHELXL-97
_cell_angle_alpha 90.00
_cell_angle_beta 118.0490(10)
_cell_angle_gamma 90.00
_cell_formula_units_Z 4
_cell_length_a 19.4444(15)
_cell_length_b 9.3321(7)
_cell_length_c 20.5331(16)
_cell_measurement_reflns_used 5830
_cell_measurement_temperature 178(2)
_cell_measurement_theta_max 27.1
_cell_measurement_theta_min 2.37
_cell_volume 3288.3(4)
_computing_cell_refinement 'Bruker SMART'
_computing_data_collection 'Bruker SMART'
_computing_data_reduction 'Bruker SAINT'
_computing_molecular_graphics 'Bruker SHELXTL'
_computing_publication_material 'Bruker SHELXTL'
_computing_structure_refinement 'SHELXL-97 (Sheldrick, 1997)'
_computing_structure_solution 'SHELXS-97 (Sheldrick, 1990)'
_diffrn_ambient_temperature 178(2)
_diffrn_measured_fraction_theta_full 0.954
_diffrn_measured_fraction_theta_max 0.954
_diffrn_measurement_device_type 'CCD area detector'
_diffrn_measurement_method 'phi and omega scans'
_diffrn_radiation_monochromator graphite
_diffrn_radiation_source 'fine-focus sealed tube'
_diffrn_radiation_type MoK\a
_diffrn_radiation_wavelength 0.71073
_diffrn_reflns_av_R_equivalents 0.0685
_diffrn_reflns_av_sigmaI/netI 0.0585
_diffrn_reflns_limit_h_max 25
_diffrn_reflns_limit_h_min -25
_diffrn_reflns_limit_k_max 12
_diffrn_reflns_limit_k_min -12
_diffrn_reflns_limit_l_max 27
_diffrn_reflns_limit_l_min -26
_diffrn_reflns_number 28816
_diffrn_reflns_theta_full 28.30
_diffrn_reflns_theta_max 28.30
_diffrn_reflns_theta_min 1.19
_exptl_absorpt_coefficient_mu 0.088
_exptl_absorpt_correction_type none
_exptl_crystal_colour colorless
_exptl_crystal_density_diffrn 1.322
_exptl_crystal_density_meas ?
_exptl_crystal_density_method .
_exptl_crystal_description hexagonal
_exptl_crystal_F_000 1360
_exptl_crystal_size_max 0.36
_exptl_crystal_size_mid 0.24
_exptl_crystal_size_min 0.15
_refine_diff_density_max 0.484
_refine_diff_density_min -0.221
_refine_diff_density_rms 0.046
_refine_ls_extinction_method none
_refine_ls_goodness_of_fit_ref 0.924
_refine_ls_hydrogen_treatment constr
_refine_ls_matrix_type full
_refine_ls_number_parameters 453
_refine_ls_number_reflns 7790
_refine_ls_number_restraints 0
_refine_ls_restrained_S_all 0.924
_refine_ls_R_factor_all 0.0957
_refine_ls_R_factor_gt 0.0534
_refine_ls_shift/su_max 0.000
_refine_ls_shift/su_mean 0.000
_refine_ls_structure_factor_coef Fsqd
_refine_ls_weighting_details 'calc w=1/[\s^2^(Fo^2^)+(0.0869P)^2^+0.0000P] where P=(Fo^2^+2Fc^2^)/3'
_refine_ls_weighting_scheme calc
_refine_ls_wR_factor_gt 0.1343
_refine_ls_wR_factor_ref 0.1564
_reflns_number_gt 4507
_reflns_number_total 7790
_reflns_threshold_expression >2sigma(I)
_cod_data_source_file b615336d.txt
_cod_data_source_block 624762
_cod_depositor_comments
;
The following automatic conversions were performed:

'_chemical_melting_point' tag was changed to
'_chemical_melting_point_gt' since the value was specified 'more
than' ('>') a certain temperature. The value '>533K' was changed to
'533' - it should be numeric and without a unit designator.

Automatic conversion script
Id: cif_fix_values 1646 2011-03-28 12:23:43Z adriana 
;
_cod_original_sg_symbol_H-M P2(1)/n
_cod_database_code 7101763

loop_
_symmetry_equiv_pos_as_xyz
'x, y, z'
'-x+1/2, y+1/2, -z+1/2'
'-x, -y, -z'
'x-1/2, -y-1/2, z-1/2'

loop_
_atom_site_label
_atom_site_type_symbol
_atom_site_fract_x
_atom_site_fract_y
_atom_site_fract_z
_atom_site_U_iso_or_equiv
_atom_site_adp_type
_atom_site_occupancy
_atom_site_symmetry_multiplicity
_atom_site_calc_flag
_atom_site_refinement_flags
C1 C 0.79539(13) -0.0034(2) 0.36089(10) 0.0576(5) Uani 1 1 d .
C2 C 0.75117(16) -0.0762(3) 0.29362(11) 0.0732(7) Uani 1 1 d .
H2 H 0.7511 -0.0458 0.2494 0.088 Uiso 1 1 calc R
C3 C 0.70921(15) -0.1897(2) 0.29430(11) 0.0738(7) Uani 1 1 d .
H3 H 0.6791 -0.2417 0.2501 0.089 Uiso 1 1 calc R
C4 C 0.70968(12) -0.2324(2) 0.36085(10) 0.0545(5) Uani 1 1 d .
C5 C 0.66408(12) -0.3437(2) 0.36724(12) 0.0635(6) Uani 1 1 d .
H5 H 0.6295 -0.3966 0.3249 0.076 Uiso 1 1 calc R
C6 C 0.66996(11) -0.3741(2) 0.43360(12) 0.0604(6) Uani 1 1 d .
H6 H 0.6399 -0.4485 0.4393 0.073 Uiso 1 1 calc R
C7 C 0.72200(11) -0.29249(19) 0.49419(10) 0.0481(4) Uani 1 1 d .
C8 C 0.75292(11) -0.22207(18) 0.61565(10) 0.0466(4) Uani 1 1 d .
C9 C 0.82514(11) -0.23144(19) 0.67405(11) 0.0485(5) Uani 1 1 d .
H9 H 0.8595 -0.3053 0.6756 0.058 Uiso 1 1 calc R
C10 C 0.84953(11) -0.13294(19) 0.73218(10) 0.0453(4) Uani 1 1 d .
C11 C 0.92494(12) -0.1362(3) 0.79444(12) 0.0644(6) Uani 1 1 d .
H11 H 0.9609 -0.2089 0.7982 0.077 Uiso 1 1 calc R
C12 C 0.94599(14) -0.0358(3) 0.84872(12) 0.0808(7) Uani 1 1 d .
H12 H 0.9963 -0.0402 0.8904 0.097 Uiso 1 1 calc R
C13 C 0.89478(14) 0.0732(3) 0.84401(13) 0.0794(7) Uani 1 1 d .
H13 H 0.9108 0.1436 0.8817 0.095 Uiso 1 1 calc R
C14 C 0.82289(13) 0.0788(2) 0.78623(11) 0.0623(6) Uani 1 1 d .
H14 H 0.7884 0.1531 0.7839 0.075 Uiso 1 1 calc R
C15 C 0.79753(10) -0.0232(2) 0.72895(10) 0.0448(4) Uani 1 1 d .
C16 C 0.72213(10) -0.01905(19) 0.66804(10) 0.0460(4) Uani 1 1 d .
H16 H 0.6861 0.0518 0.6660 0.055 Uiso 1 1 calc R
C17 C 0.70071(10) -0.11499(19) 0.61262(10) 0.0441(4) Uani 1 1 d .
C18 C 0.60669(10) -0.03629(19) 0.49360(10) 0.0447(4) Uani 1 1 d .
C19 C 0.53062(11) -0.0539(2) 0.43549(11) 0.0549(5) Uani 1 1 d .
H19 H 0.4948 -0.1176 0.4397 0.066 Uiso 1 1 calc R
C20 C 0.51060(11) 0.0232(2) 0.37364(11) 0.0566(5) Uani 1 1 d .
H20 H 0.4593 0.0168 0.3337 0.068 Uiso 1 1 calc R
C21 C 0.56581(10) 0.11337(19) 0.36821(10) 0.0463(4) Uani 1 1 d .
C22 C 0.55254(11) 0.1933(2) 0.30495(10) 0.0562(5) Uani 1 1 d .
H22 H 0.5024 0.1932 0.2630 0.067 Uiso 1 1 calc R
C23 C 0.61125(12) 0.2702(2) 0.30417(10) 0.0549(5) Uani 1 1 d .
H23 H 0.6037 0.3243 0.2621 0.066 Uiso 1 1 calc R
C24 C 0.68398(10) 0.26639(19) 0.36838(9) 0.0438(4) Uani 1 1 d .
C25 C 0.81872(10) 0.3227(2) 0.42045(10) 0.0461(4) Uani 1 1 d .
C26 C 0.84951(11) 0.4216(2) 0.47444(10) 0.0477(5) Uani 1 1 d .
H26 H 0.8179 0.4981 0.4757 0.057 Uiso 1 1 calc R
C27 C 0.92819(11) 0.4127(2) 0.52915(10) 0.0501(5) Uani 1 1 d .
C28 C 0.96251(13) 0.5132(3) 0.58709(12) 0.0682(6) Uani 1 1 d .
H28 H 0.9323 0.5908 0.5896 0.082 Uiso 1 1 calc R
C29 C 1.03810(17) 0.5004(4) 0.63923(14) 0.0897(9) Uani 1 1 d .
H29 H 1.0600 0.5678 0.6784 0.108 Uiso 1 1 calc R
C30 C 1.08371(16) 0.3888(4) 0.63555(17) 0.1009(11) Uani 1 1 d .
H30 H 1.1366 0.3810 0.6722 0.121 Uiso 1 1 calc R
C31 C 1.05360(14) 0.2915(3) 0.58045(16) 0.0839(8) Uani 1 1 d .
H31 H 1.0857 0.2166 0.5786 0.101 Uiso 1 1 calc R
C32 C 0.97468(11) 0.3002(2) 0.52547(12) 0.0570(5) Uani 1 1 d .
C33 C 0.94083(13) 0.2003(2) 0.46734(12) 0.0620(6) Uani 1 1 d .
H33 H 0.9719 0.1253 0.4637 0.074 Uiso 1 1 calc R
C34 C 0.86474(13) 0.2099(2) 0.41672(10) 0.0532(5) Uani 1 1 d .
C35 C 0.75978(10) -0.15657(18) 0.42547(9) 0.0434(4) Uani 1 1 d .
C36 C 0.64071(9) 0.12185(17) 0.42992(9) 0.0372(4) Uani 1 1 d .
N1 N 0.80266(9) -0.04194(15) 0.42478(7) 0.0460(4) Uani 1 1 d .
N2 N 0.76652(8) -0.19098(15) 0.49251(8) 0.0425(3) Uani 1 1 d .
N3 N 0.65948(8) 0.04798(14) 0.49330(7) 0.0390(3) Uani 1 1 d .
N4 N 0.69924(8) 0.20086(15) 0.42960(7) 0.0400(3) Uani 1 1 d .
O1 O 0.83147(10) 0.11810(16) 0.35607(8) 0.0743(5) Uani 1 1 d .
O2 O 0.72566(9) -0.32730(14) 0.56086(8) 0.0639(4) Uani 1 1 d .
O3 O 0.62426(7) -0.11807(14) 0.55490(7) 0.0577(4) Uani 1 1 d .
O4 O 0.74255(7) 0.33882(15) 0.36336(7) 0.0569(4) Uani 1 1 d .
C37 C 0.30104(15) 0.1216(2) 0.15787(13) 0.0637(6) Uani 1 1 d .
C38 C 0.22790(17) 0.1641(2) 0.09652(13) 0.0959(10) Uani 1 1 d .
H38A H 0.2193 0.1098 0.0525 0.144 Uiso 1 1 calc R
H38B H 0.2293 0.2668 0.0872 0.144 Uiso 1 1 calc R
H38C H 0.1854 0.1446 0.1082 0.144 Uiso 1 1 calc R
N5 N 0.35732(14) 0.0880(2) 0.20481(13) 0.0984(8) Uani 1 1 d .
C39 C 0.95656(16) -0.0104(3) 0.64473(13) 0.0703(6) Uani 1 1 d .
C40 C 0.88707(13) 0.0760(2) 0.60681(12) 0.0638(6) Uani 1 1 d .
H40A H 0.8488 0.0476 0.6228 0.096 Uiso 1 1 calc R
H40B H 0.8649 0.0614 0.5535 0.096 Uiso 1 1 calc R
H40C H 0.9004 0.1773 0.6185 0.096 Uiso 1 1 calc R
N6 N 1.01110(15) -0.0782(3) 0.67605(14) 0.1119(9) Uani 1 1 d .

loop_
_atom_site_aniso_label
_atom_site_aniso_U_11
_atom_site_aniso_U_22
_atom_site_aniso_U_33
_atom_site_aniso_U_23
_atom_site_aniso_U_13
_atom_site_aniso_U_12
C1 0.0844(15) 0.0540(12) 0.0396(11) 0.0037(9) 0.0335(11) 0.0187(11)
C2 0.119(2) 0.0633(14) 0.0359(11) 0.0016(10) 0.0352(13) 0.0264(14)
C3 0.1013(18) 0.0619(14) 0.0326(11) -0.0126(10) 0.0103(11) 0.0291(13)
C4 0.0598(12) 0.0470(11) 0.0390(10) -0.0094(8) 0.0086(9) 0.0179(10)
C5 0.0528(12) 0.0496(12) 0.0573(14) -0.0223(10) 0.0003(11) 0.0062(10)
C6 0.0476(12) 0.0515(12) 0.0711(15) -0.0175(10) 0.0187(11) -0.0054(9)
C7 0.0479(11) 0.0423(10) 0.0525(11) -0.0092(8) 0.0223(9) -0.0003(8)
C8 0.0635(12) 0.0386(9) 0.0500(11) -0.0015(8) 0.0370(10) -0.0105(9)
C9 0.0542(12) 0.0405(10) 0.0617(12) 0.0078(9) 0.0362(11) 0.0056(9)
C10 0.0466(10) 0.0501(10) 0.0448(10) 0.0100(8) 0.0260(9) 0.0051(8)
C11 0.0473(12) 0.0819(15) 0.0634(14) 0.0142(12) 0.0256(11) 0.0145(11)
C12 0.0538(14) 0.122(2) 0.0513(14) -0.0114(14) 0.0118(11) -0.0003(14)
C13 0.0667(15) 0.110(2) 0.0592(15) -0.0280(13) 0.0282(13) -0.0031(14)
C14 0.0568(13) 0.0798(14) 0.0543(13) -0.0136(11) 0.0294(11) 0.0017(11)
C15 0.0456(10) 0.0543(11) 0.0403(10) 0.0023(8) 0.0251(9) 0.0022(8)
C16 0.0470(11) 0.0469(10) 0.0482(11) 0.0074(8) 0.0258(9) 0.0074(8)
C17 0.0436(10) 0.0478(10) 0.0400(10) 0.0073(8) 0.0190(9) -0.0047(8)
C18 0.0423(10) 0.0448(10) 0.0428(10) -0.0028(8) 0.0165(9) -0.0035(8)
C19 0.0417(11) 0.0607(12) 0.0555(12) -0.0025(10) 0.0171(10) -0.0115(9)
C20 0.0332(10) 0.0684(13) 0.0513(12) -0.0041(10) 0.0058(9) -0.0064(9)
C21 0.0359(9) 0.0518(10) 0.0395(10) -0.0019(8) 0.0082(8) 0.0017(8)
C22 0.0409(11) 0.0677(13) 0.0378(10) 0.0039(9) 0.0001(9) 0.0021(10)
C23 0.0576(12) 0.0609(12) 0.0337(10) 0.0069(9) 0.0113(9) 0.0024(10)
C24 0.0431(10) 0.0500(10) 0.0343(9) -0.0002(8) 0.0148(8) 0.0003(8)
C25 0.0418(10) 0.0600(11) 0.0391(10) 0.0118(9) 0.0211(9) 0.0000(9)
C26 0.0416(10) 0.0532(11) 0.0502(11) 0.0098(9) 0.0232(9) 0.0040(8)
C27 0.0423(10) 0.0588(11) 0.0485(11) 0.0158(9) 0.0208(9) -0.0038(9)
C28 0.0631(14) 0.0771(15) 0.0551(13) 0.0090(11) 0.0201(12) -0.0158(12)
C29 0.0707(17) 0.120(2) 0.0551(15) 0.0184(15) 0.0104(14) -0.0366(17)
C30 0.0459(15) 0.153(3) 0.0769(19) 0.048(2) 0.0067(14) -0.0166(18)
C31 0.0470(13) 0.114(2) 0.0909(19) 0.0553(17) 0.0329(14) 0.0182(14)
C32 0.0443(11) 0.0702(14) 0.0615(13) 0.0276(11) 0.0290(10) 0.0067(10)
C33 0.0670(14) 0.0666(14) 0.0733(15) 0.0318(12) 0.0502(13) 0.0243(11)
C34 0.0730(14) 0.0548(11) 0.0462(11) 0.0123(9) 0.0399(11) 0.0045(10)
C35 0.0467(10) 0.0392(9) 0.0380(10) -0.0055(7) 0.0147(8) 0.0112(8)
C36 0.0354(9) 0.0380(9) 0.0336(9) -0.0051(7) 0.0123(8) 0.0019(7)
N1 0.0598(10) 0.0450(8) 0.0336(8) -0.0016(6) 0.0223(8) 0.0078(7)
N2 0.0469(8) 0.0415(8) 0.0377(8) -0.0073(6) 0.0188(7) -0.0017(7)
N3 0.0350(8) 0.0408(8) 0.0351(8) -0.0003(6) 0.0115(6) -0.0009(6)
N4 0.0362(8) 0.0467(8) 0.0322(8) -0.0011(6) 0.0119(6) -0.0008(6)
O1 0.1243(14) 0.0656(9) 0.0512(9) 0.0070(7) 0.0565(10) 0.0022(9)
O2 0.0852(10) 0.0497(8) 0.0688(10) -0.0152(7) 0.0461(9) -0.0238(7)
O3 0.0487(8) 0.0639(8) 0.0518(8) 0.0099(7) 0.0163(7) -0.0140(6)
O4 0.0489(8) 0.0759(9) 0.0392(7) 0.0134(6) 0.0153(6) -0.0054(7)
C37 0.0739(16) 0.0443(11) 0.0568(13) 0.0064(10) 0.0173(12) -0.0039(11)
C38 0.114(2) 0.0543(13) 0.0629(15) 0.0062(12) -0.0052(15) 0.0146(14)
N5 0.0791(16) 0.0888(15) 0.0869(16) 0.0076(13) 0.0056(13) -0.0120(13)
C39 0.0716(16) 0.0923(18) 0.0581(14) -0.0133(13) 0.0397(14) -0.0151(14)
C40 0.0786(16) 0.0617(13) 0.0573(13) -0.0023(10) 0.0371(12) -0.0135(12)
N6 0.0865(17) 0.164(3) 0.0903(18) 0.0032(17) 0.0460(15) 0.0284(17)

loop_
_atom_type_symbol
_atom_type_description
_atom_type_scat_dispersion_real
_atom_type_scat_dispersion_imag
_atom_type_scat_source
C C 0.0033 0.0016 'International Tables Vol C Tables 4.2.6.8 and 6.1.1.4'
H H 0.0000 0.0000 'International Tables Vol C Tables 4.2.6.8 and 6.1.1.4'
N N 0.0061 0.0033 'International Tables Vol C Tables 4.2.6.8 and 6.1.1.4'
O O 0.0106 0.0060 'International Tables Vol C Tables 4.2.6.8 and 6.1.1.4'

loop_
_geom_angle_atom_site_label_1
_geom_angle_atom_site_label_2
_geom_angle_atom_site_label_3
_geom_angle
N1 C1 O1 119.21(18)
N1 C1 C2 125.5(2)
O1 C1 C2 115.30(18)
C3 C2 C1 117.6(2)
C2 C3 C4 120.23(19)
C5 C4 C35 117.87(18)
C5 C4 C3 125.20(19)
C35 C4 C3 116.9(2)
C6 C5 C4 119.52(18)
C5 C6 C7 117.8(2)
N2 C7 O2 118.48(16)
N2 C7 C6 125.88(19)
O2 C7 C6 115.63(18)
C9 C8 O2 120.71(17)
C9 C8 C17 120.79(16)
O2 C8 C17 118.16(17)
C8 C9 C10 120.45(17)
C9 C10 C15 119.05(17)
C9 C10 C11 122.99(18)
C15 C10 C11 117.95(18)
C12 C11 C10 120.4(2)
C11 C12 C13 121.0(2)
C14 C13 C12 120.1(2)
C13 C14 C15 121.4(2)
C14 C15 C16 122.07(18)
C14 C15 C10 119.12(18)
C16 C15 C10 118.82(17)
C17 C16 C15 120.58(17)
C16 C17 O3 120.73(17)
C16 C17 C8 120.28(17)
O3 C17 C8 118.73(16)
N3 C18 O3 119.11(16)
N3 C18 C19 125.90(17)
O3 C18 C19 114.99(16)
C20 C19 C18 117.35(18)
C19 C20 C21 120.00(17)
C20 C21 C22 124.87(17)
C20 C21 C36 117.69(17)
C22 C21 C36 117.42(17)
C23 C22 C21 120.00(17)
C22 C23 C24 117.15(17)
N4 C24 O4 119.02(15)
N4 C24 C23 126.05(17)
O4 C24 C23 114.92(16)
C26 C25 O4 120.09(17)
C26 C25 C34 120.63(18)
O4 C25 C34 119.00(17)
C25 C26 C27 120.70(18)
C32 C27 C28 118.60(19)
C32 C27 C26 118.88(19)
C28 C27 C26 122.5(2)
C29 C28 C27 120.9(3)
C28 C29 C30 120.3(3)
C31 C30 C29 120.8(3)
C30 C31 C32 120.7(3)
C33 C32 C27 118.79(18)
C33 C32 C31 122.5(2)
C27 C32 C31 118.8(2)
C34 C33 C32 120.87(19)
C33 C34 O1 121.71(19)
C33 C34 C25 120.10(19)
O1 C34 C25 117.93(19)
N2 C35 N1 115.39(15)
N2 C35 C4 121.92(18)
N1 C35 C4 122.66(17)
N4 C36 N3 115.49(14)
N4 C36 C21 122.58(15)
N3 C36 C21 121.90(16)
C1 N1 C35 116.81(17)
C7 N2 C35 116.92(15)
C18 N3 C36 117.05(15)
C24 N4 C36 116.67(14)
C1 O1 C34 119.02(14)
C7 O2 C8 117.26(13)
C18 O3 C17 118.23(13)
C24 O4 C25 118.29(13)
N5 C37 C38 179.5(3)
N6 C39 C40 178.4(3)

loop_
_geom_bond_atom_site_label_1
_geom_bond_atom_site_label_2
_geom_bond_distance
C1 N1 1.302(2)
C1 O1 1.361(3)
C1 C2 1.411(3)
C2 C3 1.341(3)
C3 C4 1.419(3)
C4 C5 1.411(3)
C4 C35 1.412(2)
C5 C6 1.343(3)
C6 C7 1.403(3)
C7 N2 1.295(2)
C7 O2 1.376(2)
C8 C9 1.354(2)
C8 O2 1.396(2)
C8 C17 1.405(3)
C9 C10 1.401(3)
C10 C15 1.419(2)
C10 C11 1.422(3)
C11 C12 1.363(3)
C12 C13 1.395(3)
C13 C14 1.343(3)
C14 C15 1.410(3)
C15 C16 1.411(2)
C16 C17 1.351(2)
C17 O3 1.399(2)
C18 N3 1.295(2)
C18 O3 1.371(2)
C18 C19 1.407(2)
C19 C20 1.348(3)
C20 C21 1.409(3)
C21 C22 1.413(3)
C21 C36 1.413(2)
C22 C23 1.355(3)
C23 C24 1.409(2)
C24 N4 1.301(2)
C24 O4 1.369(2)
C25 C26 1.347(3)
C25 O4 1.399(2)
C25 C34 1.407(3)
C26 C27 1.412(2)
C27 C32 1.411(3)
C27 C28 1.412(3)
C28 C29 1.357(3)
C29 C30 1.393(4)
C30 C31 1.350(4)
C31 C32 1.417(3)
C32 C33 1.410(3)
C33 C34 1.353(3)
C34 O1 1.395(2)
C35 N2 1.359(2)
C35 N1 1.360(2)
C36 N4 1.359(2)
C36 N3 1.362(2)
C37 N5 1.110(3)
C37 C38 1.443(3)
C39 N6 1.139(3)
C39 C40 1.446(3)

loop_
_cod_related_entry_id
_cod_related_entry_database
_cod_related_entry_code
1 ChemSpider 21149804
